data_4331747
loop_
_publ_author_name
'Bao, Song-Song'
'Chen, Gang-Sheng'
'Wang, Yin'
'Li, Yi-Zhi'
'Zheng, Li-Min'
'Luo, Qin-Hui'

_publ_section_title
;
 Incorporation of Triazacyclononane into the Metal Phosphonate Backbones
;
_journal_issue 3
_journal_name_full 'Inorganic Chemistry'
_journal_page_first 1124
_journal_page_last 1129
_journal_paper_doi 10.1021/ic051498e
_journal_volume 45
_journal_year 2006
_chemical_formula_moiety 'C9 H22 N3 O11 P3 U, H2 O'
_chemical_formula_sum 'C9 H24 N3 O12 P3 U'
_chemical_formula_weight 697.25
_chemical_name_systematic
; 
 ? 
;
_space_group_IT_number 14
_symmetry_cell_setting monoclinic
_symmetry_space_group_name_Hall '-P 2ybc'
_symmetry_space_group_name_H-M 'P 1 21/c 1'
_atom_sites_solution_hydrogens geom
_atom_sites_solution_primary direct
_atom_sites_solution_secondary difmap
_audit_creation_method SHELXL-97
_cell_angle_alpha 90.00
_cell_angle_beta 112.052(11)
_cell_angle_gamma 90.00
_cell_formula_units_Z 4
_cell_length_a 11.818(7)
_cell_length_b 11.355(7)
_cell_length_c 14.866(9)
_cell_measurement_reflns_used 726
_cell_measurement_temperature 293(2)
_cell_measurement_theta_max 25.75
_cell_measurement_theta_min 2.58
_cell_volume 1849.0(19)
_computing_cell_refinement SMART
_computing_data_collection 'SMART (Bruker, 2000)'
_computing_data_reduction 'SAINT (Bruker, 2000)'
_computing_molecular_graphics SHELXTL
_computing_publication_material SHELXTL
_computing_structure_refinement SHELXTL
_computing_structure_solution 'SHELXTL (Bruker, 2000)'
_diffrn_ambient_temperature 293(2)
_diffrn_measured_fraction_theta_full 0.993
_diffrn_measured_fraction_theta_max 0.993
_diffrn_measurement_device_type 'Bruker Smart Apex CCD area detector'
_diffrn_measurement_method 'phi and omega scans'
_diffrn_radiation_monochromator graphite
_diffrn_radiation_source 'fine-focus sealed tube'
_diffrn_radiation_type MoK\a
_diffrn_radiation_wavelength 0.71073
_diffrn_reflns_av_R_equivalents 0.0360
_diffrn_reflns_av_sigmaI/netI 0.0469
_diffrn_reflns_limit_h_max 12
_diffrn_reflns_limit_h_min -14
_diffrn_reflns_limit_k_max 13
_diffrn_reflns_limit_k_min -13
_diffrn_reflns_limit_l_max 18
_diffrn_reflns_limit_l_min -18
_diffrn_reflns_number 9643
_diffrn_reflns_theta_full 26.00
_diffrn_reflns_theta_max 26.00
_diffrn_reflns_theta_min 2.32
_exptl_absorpt_coefficient_mu 9.107
_exptl_absorpt_correction_T_max 0.63
_exptl_absorpt_correction_T_min 0.28
_exptl_absorpt_correction_type multi-scan
_exptl_absorpt_process_details 'SADABS(Bruker, 2000)'
_exptl_crystal_colour yellow
_exptl_crystal_density_diffrn 2.505
_exptl_crystal_density_method 'not measured'
_exptl_crystal_description taper-like
_exptl_crystal_F_000 1328
_exptl_crystal_size_max 0.22
_exptl_crystal_size_mid 0.12
_exptl_crystal_size_min 0.05
_refine_diff_density_max 1.811
_refine_diff_density_min -2.747
_refine_diff_density_rms 0.204
_refine_ls_extinction_method none
_refine_ls_goodness_of_fit_ref 1.084
_refine_ls_hydrogen_treatment constr
_refine_ls_matrix_type full
_refine_ls_number_parameters 253
_refine_ls_number_reflns 3609
_refine_ls_number_restraints 0
_refine_ls_restrained_S_all 1.084
_refine_ls_R_factor_all 0.0685
_refine_ls_R_factor_gt 0.0530
_refine_ls_shift/su_max 0.000
_refine_ls_shift/su_mean 0.000
_refine_ls_structure_factor_coef Fsqd
_refine_ls_weighting_details 'calc w=1/[\s^2^(Fo^2^)+(0.0552P)^2^+15.6340P] where P=(Fo^2^+2Fc^2^)/3'
_refine_ls_weighting_scheme calc
_refine_ls_wR_factor_gt 0.1171
_refine_ls_wR_factor_ref 0.1219
_reflns_number_gt 2933
_reflns_number_total 3609
_reflns_threshold_expression >2sigma(I)
_cod_data_source_file ic051498esup1.cif
_cod_data_source_block UO2{C9N3H19(PO3H)3}.H2O
_cod_depositor_comments
;
The following automatic conversions were performed:

'_symmetry_cell_setting' value 'Monoclinic' changed to 'monoclinic'
according to /home/saulius/struct/CIF-dictionaries/cif_core.dic
dictionary named 'cif_core.dic' version 2.4.2 from 2011-04-26.

Automatic conversion script
Id: cif_fix_values 1891 2012-01-12 08:04:46Z andrius 
;
_cod_original_cell_volume 1848.9(19)
_cod_original_sg_symbol_H-M 'P2(1)/c  '
_cod_database_code 4331747

loop_
_symmetry_equiv_pos_as_xyz
'x, y, z'
'-x, y+1/2, -z+1/2'
'-x, -y, -z'
'x, -y-1/2, z-1/2'

loop_
_atom_site_label
_atom_site_type_symbol
_atom_site_fract_x
_atom_site_fract_y
_atom_site_fract_z
_atom_site_U_iso_or_equiv
_atom_site_adp_type
_atom_site_occupancy
_atom_site_symmetry_multiplicity
_atom_site_calc_flag
_atom_site_refinement_flags
U1 U 0.89735(3) 0.64992(3) 0.72172(3) 0.03235(14) Uani 1 1 d .
P1 P 0.5717(3) 0.6776(3) 0.5722(2) 0.0408(7) Uani 1 1 d .
P2 P 0.1707(3) 0.6576(3) 0.3617(2) 0.0423(7) Uani 1 1 d .
P3 P 0.1671(3) 1.0357(3) 0.3604(2) 0.0411(7) Uani 1 1 d .
O1 O 0.7038(7) 0.6642(7) 0.5929(6) 0.0460(19) Uani 1 1 d .
O2 O 0.4990(6) 0.5656(6) 0.5623(5) 0.0319(15) Uani 1 1 d .
O3 O 0.5184(6) 0.7610(7) 0.4806(5) 0.0379(17) Uani 1 1 d .
H3D H 0.4699 0.8230 0.4916 0.057 Uiso 1 1 d R
O4 O 0.1757(6) 0.5426(7) 0.3093(5) 0.0364(16) Uani 1 1 d .
O5 O 0.0610(7) 0.7313(8) 0.3072(6) 0.047(2) Uani 1 1 d .
O6 O 0.2855(8) 0.7363(8) 0.3836(6) 0.050(2) Uani 1 1 d .
H6D H 0.3490 0.6973 0.4165 0.075 Uiso 1 1 d R
O7 O 0.0482(6) 0.9727(6) 0.3382(5) 0.0366(17) Uani 1 1 d .
O8 O 0.1598(8) 1.1515(8) 0.3099(6) 0.050(2) Uani 1 1 d .
O9 O 0.2643(7) 0.9594(7) 0.3442(5) 0.0428(18) Uani 1 1 d .
H9D H 0.2364 0.8793 0.3333 0.064 Uiso 1 1 d R
O10 O 0.9624(7) 0.6351(8) 0.6328(7) 0.050(2) Uani 1 1 d .
O11 O 0.8313(8) 0.6614(6) 0.8120(5) 0.0400(17) Uani 1 1 d .
N1 N 0.4316(8) 0.7772(8) 0.6626(7) 0.041(2) Uani 1 1 d .
H1 H 0.3838 0.7875 0.5988 0.049 Uiso 1 1 d R
N2 N 0.2014(8) 0.7007(9) 0.5529(7) 0.042(2) Uani 1 1 d .
N3 N 0.2621(8) 0.9749(9) 0.5541(6) 0.041(2) Uani 1 1 d .
C1 C 0.3850(8) 0.6737(9) 0.6971(6) 0.027(2) Uani 1 1 d .
H1A H 0.4125 0.6759 0.7673 0.033 Uiso 1 1 calc R
H1B H 0.4166 0.6025 0.6790 0.033 Uiso 1 1 calc R
C2 C 0.2448(11) 0.6722(9) 0.6524(8) 0.039(3) Uani 1 1 d .
H2A H 0.2156 0.5946 0.6605 0.047 Uiso 1 1 calc R
H2B H 0.2131 0.7284 0.6861 0.047 Uiso 1 1 calc R
C3 C 0.1095(10) 0.8072(10) 0.5272(7) 0.034(2) Uani 1 1 d .
H3A H 0.0790 0.8180 0.4574 0.041 Uiso 1 1 calc R
H3B H 0.0406 0.7844 0.5437 0.041 Uiso 1 1 calc R
C4 C 0.1531(10) 0.9225(9) 0.5726(7) 0.032(2) Uani 1 1 d .
H4A H 0.1823 0.9099 0.6422 0.038 Uiso 1 1 d R
H4B H 0.0872 0.9794 0.5561 0.038 Uiso 1 1 d R
C5 C 0.3722(9) 0.9891(11) 0.6415(8) 0.039(2) Uani 1 1 d .
H5A H 0.3577 1.0541 0.6782 0.047 Uiso 1 1 calc R
H5B H 0.4374 1.0132 0.6209 0.047 Uiso 1 1 calc R
C6 C 0.4209(10) 0.8839(9) 0.7131(7) 0.034(2) Uani 1 1 d .
H6A H 0.4974 0.9037 0.7651 0.041 Uiso 1 1 d R
H6B H 0.3610 0.8691 0.7418 0.041 Uiso 1 1 d R
C7 C 0.5582(11) 0.7643(11) 0.6701(7) 0.047(3) Uani 1 1 d .
H7A H 0.6055 0.7271 0.7315 0.056 Uiso 1 1 calc R
H7B H 0.5925 0.8419 0.6697 0.056 Uiso 1 1 calc R
C8 C 0.1677(9) 0.6153(11) 0.4785(8) 0.037(2) Uani 1 1 d .
H8A H 0.0857 0.5890 0.4681 0.044 Uiso 1 1 calc R
H8B H 0.2214 0.5480 0.5019 0.044 Uiso 1 1 calc R
C9 C 0.2331(10) 1.0703(11) 0.4867(7) 0.043(3) Uani 1 1 d .
H9A H 0.3075 1.1144 0.4981 0.052 Uiso 1 1 calc R
H9B H 0.1773 1.1222 0.5015 0.052 Uiso 1 1 calc R
O1W O 0.7502(7) 0.8782(6) 0.8925(5) 0.0402(18) Uani 1 1 d .
H1WB H 0.7729 0.8176 0.8702 0.048 Uiso 1 1 d R
H1WA H 0.7222 0.8575 0.9351 0.060 Uiso 1 1 d R

loop_
_atom_site_aniso_label
_atom_site_aniso_U_11
_atom_site_aniso_U_22
_atom_site_aniso_U_33
_atom_site_aniso_U_23
_atom_site_aniso_U_13
_atom_site_aniso_U_12
U1 0.0314(2) 0.0285(2) 0.0345(2) 0.00314(17) 0.00933(15) 0.00190(16)
P1 0.0355(15) 0.0393(17) 0.0480(16) -0.0013(13) 0.0160(13) -0.0037(12)
P2 0.0285(14) 0.0446(17) 0.0507(16) 0.0026(14) 0.0114(12) -0.0084(12)
P3 0.0332(15) 0.0448(17) 0.0376(14) 0.0009(13) 0.0043(12) -0.0090(13)
O1 0.041(4) 0.035(4) 0.063(5) 0.006(4) 0.021(4) 0.002(3)
O2 0.028(3) 0.028(4) 0.036(4) 0.003(3) 0.006(3) 0.005(3)
O3 0.038(4) 0.031(4) 0.042(4) 0.008(3) 0.012(3) 0.010(3)
O4 0.022(3) 0.040(4) 0.045(4) 0.002(3) 0.010(3) 0.005(3)
O5 0.037(4) 0.051(5) 0.041(4) -0.004(4) 0.002(3) 0.007(4)
O6 0.050(5) 0.050(5) 0.050(5) 0.000(4) 0.019(4) 0.000(4)
O7 0.028(4) 0.022(4) 0.047(4) -0.004(3) 0.000(3) 0.008(3)
O8 0.050(5) 0.050(5) 0.050(5) 0.000(4) 0.019(4) 0.000(4)
O9 0.061(5) 0.024(4) 0.036(4) -0.001(3) 0.010(4) 0.003(3)
O10 0.033(4) 0.050(5) 0.069(5) -0.006(4) 0.023(4) 0.007(4)
O11 0.062(5) 0.033(4) 0.033(4) 0.007(3) 0.028(4) -0.003(4)
N1 0.035(5) 0.039(6) 0.048(5) -0.001(4) 0.016(4) -0.004(4)
N2 0.029(5) 0.045(6) 0.051(6) 0.003(4) 0.011(4) -0.008(4)
N3 0.033(5) 0.045(6) 0.038(5) 0.001(4) 0.004(4) -0.009(4)
C1 0.033(5) 0.033(5) 0.012(4) 0.003(3) 0.003(4) 0.007(4)
C2 0.060(7) 0.019(5) 0.040(6) 0.000(4) 0.018(5) -0.009(4)
C3 0.041(6) 0.037(6) 0.030(5) -0.001(4) 0.018(5) 0.000(4)
C4 0.044(6) 0.021(5) 0.035(5) 0.000(4) 0.019(4) -0.005(4)
C5 0.031(6) 0.050(7) 0.036(6) 0.002(5) 0.015(5) 0.008(5)
C6 0.046(6) 0.028(5) 0.031(5) 0.000(4) 0.018(5) -0.004(4)
C7 0.053(7) 0.042(7) 0.028(5) 0.011(5) -0.005(5) 0.008(6)
C8 0.024(5) 0.054(7) 0.038(5) 0.001(5) 0.017(4) -0.002(4)
C9 0.039(6) 0.055(8) 0.029(5) 0.001(5) 0.005(5) 0.016(5)
O1W 0.044(4) 0.031(4) 0.044(4) 0.003(3) 0.015(3) -0.016(3)

loop_
_atom_type_symbol
_atom_type_description
_atom_type_scat_dispersion_real
_atom_type_scat_dispersion_imag
_atom_type_scat_source
C C 0.0033 0.0016 'International Tables Vol C Tables 4.2.6.8 and 6.1.1.4'
H H 0.0000 0.0000 'International Tables Vol C Tables 4.2.6.8 and 6.1.1.4'
N N 0.0061 0.0033 'International Tables Vol C Tables 4.2.6.8 and 6.1.1.4'
O O 0.0106 0.0060 'International Tables Vol C Tables 4.2.6.8 and 6.1.1.4'
U U -9.6767 9.6646 'International Tables Vol C Tables 4.2.6.8 and 6.1.1.4'
P P 0.1023 0.0942 'International Tables Vol C Tables 4.2.6.8 and 6.1.1.4'

loop_
_geom_angle_atom_site_label_1
_geom_angle_atom_site_label_2
_geom_angle_atom_site_label_3
_geom_angle
_geom_angle_site_symmetry_1
_geom_angle_site_symmetry_3
O10 U1 O11 178.7(4) . .
O10 U1 O5 87.6(4) . 4_676
O11 U1 O5 93.2(3) . 4_676
O10 U1 O4 89.7(3) . 3_666
O11 U1 O4 89.0(3) . 3_666
O5 U1 O4 145.9(3) 4_676 3_666
O10 U1 O8 96.6(4) . 3_676
O11 U1 O8 84.7(3) . 3_676
O5 U1 O8 70.6(3) 4_676 3_676
O4 U1 O8 143.4(3) 3_666 3_676
O10 U1 O1 87.8(3) . .
O11 U1 O1 92.3(3) . .
O5 U1 O1 139.3(3) 4_676 .
O4 U1 O1 74.4(3) 3_666 .
O8 U1 O1 69.9(3) 3_676 .
O10 U1 O7 94.0(3) . 4_676
O11 U1 O7 85.2(3) . 4_676
O5 U1 O7 72.6(3) 4_676 4_676
O4 U1 O7 73.7(2) 3_666 4_676
O8 U1 O7 141.1(3) 3_676 4_676
O1 U1 O7 148.0(3) . 4_676
O1 P1 O2 116.7(4) . .
O1 P1 O3 106.8(4) . .
O2 P1 O3 113.0(4) . .
O1 P1 C7 107.0(5) . .
O2 P1 C7 108.5(5) . .
O3 P1 C7 103.9(5) . .
O5 P2 O4 113.1(4) . .
O5 P2 O6 107.6(5) . .
O4 P2 O6 113.5(4) . .
O5 P2 C8 110.0(5) . .
O4 P2 C8 106.2(5) . .
O6 P2 C8 106.3(5) . .
O7 P3 O8 115.8(5) . .
O7 P3 O9 113.1(4) . .
O8 P3 O9 108.9(5) . .
O7 P3 C9 109.8(5) . .
O8 P3 C9 104.7(6) . .
O9 P3 C9 103.5(5) . .
P1 O1 U1 142.7(5) . .
P1 O3 H3D 111.3 . .
P2 O4 U1 144.8(4) . 3_666
P2 O5 U1 177.6(6) . 4_475
P2 O6 H6D 109.5 . .
P3 O7 U1 144.5(5) . 4_475
P3 O8 U1 154.1(5) . 3_676
P3 O9 H9D 109.5 . .
C6 N1 C7 109.1(9) . .
C6 N1 C1 111.7(8) . .
C7 N1 C1 113.5(9) . .
C6 N1 H1 106.9 . .
C7 N1 H1 107.9 . .
C1 N1 H1 107.4 . .
C2 N2 C8 123.3(10) . .
C2 N2 C3 112.2(9) . .
C8 N2 C3 111.9(8) . .
C9 N3 C5 116.1(9) . .
C9 N3 C4 115.1(9) . .
C5 N3 C4 114.2(8) . .
N1 C1 C2 110.0(8) . .
N1 C1 H1A 109.7 . .
C2 C1 H1A 109.7 . .
N1 C1 H1B 109.7 . .
C2 C1 H1B 109.7 . .
H1A C1 H1B 108.2 . .
N2 C2 C1 111.1(9) . .
N2 C2 H2A 109.4 . .
C1 C2 H2A 109.4 . .
N2 C2 H2B 109.4 . .
C1 C2 H2B 109.4 . .
H2A C2 H2B 108.0 . .
C4 C3 N2 118.8(9) . .
C4 C3 H3A 107.6 . .
N2 C3 H3A 107.6 . .
C4 C3 H3B 107.6 . .
N2 C3 H3B 107.6 . .
H3A C3 H3B 107.1 . .
C3 C4 N3 115.8(8) . .
C3 C4 H4A 106.3 . .
N3 C4 H4A 105.1 . .
C3 C4 H4B 111.5 . .
N3 C4 H4B 110.2 . .
H4A C4 H4B 107.4 . .
N3 C5 C6 120.0(10) . .
N3 C5 H5A 107.3 . .
C6 C5 H5A 107.3 . .
N3 C5 H5B 107.3 . .
C6 C5 H5B 107.3 . .
H5A C5 H5B 106.9 . .
N1 C6 C5 111.5(8) . .
N1 C6 H6A 111.7 . .
C5 C6 H6A 111.2 . .
N1 C6 H6B 107.5 . .
C5 C6 H6B 106.8 . .
H6A C6 H6B 107.8 . .
N1 C7 P1 112.9(8) . .
N1 C7 H7A 109.0 . .
P1 C7 H7A 109.0 . .
N1 C7 H7B 109.0 . .
P1 C7 H7B 109.0 . .
H7A C7 H7B 107.8 . .
N2 C8 P2 117.8(8) . .
N2 C8 H8A 107.9 . .
P2 C8 H8A 107.9 . .
N2 C8 H8B 107.9 . .
P2 C8 H8B 107.9 . .
H8A C8 H8B 107.2 . .
N3 C9 P3 117.8(9) . .
N3 C9 H9A 107.8 . .
P3 C9 H9A 107.8 . .
N3 C9 H9B 107.8 . .
P3 C9 H9B 107.8 . .
H9A C9 H9B 107.2 . .
H1WB O1W H1WA 109.5 . .

loop_
_geom_bond_atom_site_label_1
_geom_bond_atom_site_label_2
_geom_bond_distance
_geom_bond_site_symmetry_2
U1 O10 1.769(8) .
U1 O11 1.792(7) .
U1 O5 2.308(8) 4_676
U1 O4 2.332(8) 3_666
U1 O8 2.350(9) 3_676
U1 O1 2.374(8) .
U1 O7 2.408(7) 4_676
P1 O1 1.481(8) .
P1 O2 1.511(8) .
P1 O3 1.582(7) .
P1 C7 1.812(13) .
P2 O5 1.500(8) .
P2 O4 1.533(8) .
P2 O6 1.554(9) .
P2 C8 1.814(11) .
P3 O7 1.499(8) .
P3 O8 1.500(9) .
P3 O9 1.528(8) .
P3 C9 1.786(11) .
O3 H3D 0.9601 .
O4 U1 2.332(8) 3_666
O5 U1 2.308(8) 4_475
O6 H6D 0.8500 .
O7 U1 2.408(7) 4_475
O8 U1 2.350(9) 3_676
O9 H9D 0.9600 .
N1 C6 1.456(14) .
N1 C7 1.466(15) .
N1 C1 1.470(13) .
N1 H1 0.9100 .
N2 C2 1.410(14) .
N2 C8 1.411(15) .
N2 C3 1.573(14) .
N3 C9 1.427(15) .
N3 C5 1.462(13) .
N3 C4 1.535(13) .
C1 C2 1.536(15) .
C1 H1A 0.9700 .
C1 H1B 0.9700 .
C2 H2A 0.9700 .
C2 H2B 0.9700 .
C3 C4 1.474(14) .
C3 H3A 0.9700 .
C3 H3B 0.9700 .
C4 H4A 0.9701 .
C4 H4B 0.9700 .
C5 C6 1.559(15) .
C5 H5A 0.9700 .
C5 H5B 0.9700 .
C6 H6A 0.9699 .
C6 H6B 0.9700 .
C7 H7A 0.9700 .
C7 H7B 0.9700 .
C8 H8A 0.9700 .
C8 H8B 0.9700 .
C9 H9A 0.9700 .
C9 H9B 0.9700 .
O1W H1WB 0.8499 .
O1W H1WA 0.8500 .
